data_2238573
loop_
_publ_author_name
'Alhakmi, Ghaleb'
'Assani, Abderrazzak'
'Saadi, Mohamed'
'Follet, Claudine'
'El Ammari, Lahcen'

_publ_section_title
;
 SrMn^II^~2~Mn^III^(PO~4~)~3~
;
_journal_coeditor_code WM2761
_journal_issue 9
_journal_name_full 'Acta Crystallographica Section E'
_journal_page_first i56
_journal_paper_doi 10.1107/S1600536813020977
_journal_volume 69
_journal_year 2013
_chemical_formula_iupac 'Sr Mn3 (P O4)3'
_chemical_formula_structural 'Sr Mn3 (P O4)3'
_chemical_formula_sum 'Mn3 O12 P3 Sr'
_chemical_formula_weight 537.35
_chemical_name_systematic
;
Strontium trimanganese tris(orthophosphate)
;
_space_group_IT_number 74
_symmetry_cell_setting orthorhombic
_symmetry_space_group_name_Hall '-I 2b 2'
_symmetry_space_group_name_H-M 'I m m a'
_atom_sites_solution_primary direct
_atom_sites_solution_secondary difmap
_audit_creation_method SHELXL-97
_cell_angle_alpha 90.00
_cell_angle_beta 90.00
_cell_angle_gamma 90.00
_cell_formula_units_Z 4
_cell_length_a 10.2373(10)
_cell_length_b 13.8981(15)
_cell_length_c 6.6230(6)
_cell_measurement_reflns_used 991
_cell_measurement_temperature 296(2)
_cell_measurement_theta_max 33.31
_cell_measurement_theta_min 2.93
_cell_volume 942.31(16)
_computing_cell_refinement 'SAINT (Bruker, 2009)'
_computing_data_collection 'APEX2 (Bruker, 2009)'
_computing_data_reduction 'SAINT (Bruker, 2009)'
_computing_molecular_graphics 'ORTEP-3 for Windows (Farrugia, 2012) and DIAMOND (Brandenburg, 2006)'
_computing_publication_material 'publCIF (Westrip, 2010)'
_computing_structure_refinement 'SHELXL97 (Sheldrick, 2008)'
_computing_structure_solution 'SHELXS97 (Sheldrick, 2008)'
_diffrn_ambient_temperature 296(2)
_diffrn_measured_fraction_theta_full 0.997
_diffrn_measured_fraction_theta_max 0.997
_diffrn_measurement_device_type 'Bruker APEXII'
_diffrn_measurement_method '\f and \w scans'
_diffrn_radiation_monochromator graphite
_diffrn_radiation_source 'fine-focus sealed tube'
_diffrn_radiation_type MoK\a
_diffrn_radiation_wavelength 0.71073
_diffrn_reflns_av_R_equivalents 0.0403
_diffrn_reflns_av_sigmaI/netI 0.0332
_diffrn_reflns_limit_h_max 15
_diffrn_reflns_limit_h_min -15
_diffrn_reflns_limit_k_max 10
_diffrn_reflns_limit_k_min -21
_diffrn_reflns_limit_l_max 10
_diffrn_reflns_limit_l_min -9
_diffrn_reflns_number 4726
_diffrn_reflns_theta_full 33.31
_diffrn_reflns_theta_max 33.31
_diffrn_reflns_theta_min 2.93
_exptl_absorpt_coefficient_mu 10.137
_exptl_absorpt_correction_T_max 0.3759
_exptl_absorpt_correction_T_min 0.1636
_exptl_absorpt_correction_type multi-scan
_exptl_absorpt_process_details '(<i>SADABS</i>; Bruker, 2009)'
_exptl_crystal_colour brown
_exptl_crystal_density_diffrn 3.788
_exptl_crystal_density_method 'not measured'
_exptl_crystal_description sheet
_exptl_crystal_F_000 1016
_exptl_crystal_size_max 0.28
_exptl_crystal_size_mid 0.15
_exptl_crystal_size_min 0.12
_refine_diff_density_max 0.828
_refine_diff_density_min -0.915
_refine_ls_extinction_method none
_refine_ls_goodness_of_fit_ref 1.042
_refine_ls_matrix_type full
_refine_ls_number_parameters 53
_refine_ls_number_reflns 991
_refine_ls_number_restraints 0
_refine_ls_restrained_S_all 1.042
_refine_ls_R_factor_all 0.0326
_refine_ls_R_factor_gt 0.0249
_refine_ls_shift/su_max 0.000
_refine_ls_shift/su_mean 0.000
_refine_ls_structure_factor_coef Fsqd
_refine_ls_weighting_details 'calc w=1/[\s^2^(Fo^2^)+(0.0389P)^2^] where P=(Fo^2^+2Fc^2^)/3'
_refine_ls_weighting_scheme calc
_refine_ls_wR_factor_gt 0.0628
_refine_ls_wR_factor_ref 0.0657
_reflns_number_gt 877
_reflns_number_total 991
_reflns_threshold_expression I>2sigma(I)
_cod_data_source_file wm2761.cif
_cod_data_source_block I
_cod_database_code 2238573
_cod_database_fobs_code 2238573

loop_
_symmetry_equiv_pos_as_xyz
'x, y, z'
'-x, -y+1/2, z'
'x, -y, -z'
'-x, y+1/2, -z'
'x+1/2, y+1/2, z+1/2'
'-x+1/2, -y+1, z+1/2'
'x+1/2, -y+1/2, -z+1/2'
'-x+1/2, y+1, -z+1/2'
'-x, -y, -z'
'x, y-1/2, -z'
'-x, y, z'
'x, -y-1/2, z'
'-x+1/2, -y+1/2, -z+1/2'
'x+1/2, y, -z+1/2'
'-x+1/2, y+1/2, z+1/2'
'x+1/2, -y, z+1/2'

loop_
_atom_site_type_symbol
_atom_site_label
_atom_site_fract_x
_atom_site_fract_y
_atom_site_fract_z
_atom_site_U_iso_or_equiv
_atom_site_adp_type
_atom_site_calc_flag
_atom_site_refinement_flags
_atom_site_occupancy
_atom_site_symmetry_multiplicity
Sr Sr1 0.0000 0.2500 -0.10600(6) 0.00886(11) Uani d S 1 4
Mn Mn1 0.0000 0.5000 0.5000 0.00446(14) Uani d S 1 4
Mn Mn2 0.2500 0.36768(4) 0.2500 0.00742(12) Uani d S 1 2
P P1 0.0000 0.2500 0.40707(15) 0.00402(19) Uani d S 1 4
P P2 0.2500 0.57346(6) 0.2500 0.00591(16) Uani d S 1 2
O O1 0.0000 0.16039(16) 0.5390(3) 0.0089(4) Uani d S 1 2
O O2 0.1174(2) 0.2500 0.2602(3) 0.0080(4) Uani d S 1 2
O O3 0.20437(17) 0.63359(12) 0.0726(2) 0.0101(3) Uani d . 1 1
O O4 0.36220(15) 0.50005(12) 0.1971(2) 0.0079(3) Uani d . 1 1

loop_
_atom_site_aniso_label
_atom_site_aniso_U_11
_atom_site_aniso_U_22
_atom_site_aniso_U_33
_atom_site_aniso_U_12
_atom_site_aniso_U_13
_atom_site_aniso_U_23
Sr1 0.01068(19) 0.0107(2) 0.00518(18) 0.000 0.000 0.000
Mn1 0.0042(3) 0.0064(3) 0.0027(3) 0.000 0.000 0.0000(2)
Mn2 0.0095(2) 0.0054(2) 0.0073(2) 0.000 -0.00037(15) 0.000
P1 0.0052(4) 0.0042(5) 0.0027(4) 0.000 0.000 0.000
P2 0.0072(3) 0.0062(4) 0.0043(3) 0.000 0.0006(2) 0.000
O1 0.0111(10) 0.0067(10) 0.0089(9) 0.000 0.000 0.0021(8)
O2 0.0075(10) 0.0099(10) 0.0065(10) 0.000 0.0031(7) 0.000
O3 0.0126(7) 0.0102(8) 0.0074(7) 0.0023(6) 0.0006(6) 0.0026(6)
O4 0.0087(7) 0.0079(7) 0.0072(7) 0.0004(6) 0.0033(5) 0.0006(5)

loop_
_atom_type_symbol
_atom_type_description
_atom_type_scat_dispersion_real
_atom_type_scat_dispersion_imag
_atom_type_scat_source
O O 0.0106 0.0060 'International Tables Vol C Tables 4.2.6.8 and 6.1.1.4'
P P 0.1023 0.0942 'International Tables Vol C Tables 4.2.6.8 and 6.1.1.4'
Mn Mn 0.3368 0.7283 'International Tables Vol C Tables 4.2.6.8 and 6.1.1.4'
Sr Sr -1.5307 3.2498 'International Tables Vol C Tables 4.2.6.8 and 6.1.1.4'

loop_
_geom_angle_atom_site_label_1
_geom_angle_atom_site_label_2
_geom_angle_atom_site_label_3
_geom_angle_site_symmetry_1
_geom_angle_site_symmetry_3
_geom_angle
O3 Sr1 O3 3_565 10 75.12(8)
O3 Sr1 O3 3_565 4_545 170.43(7)
O3 Sr1 O3 10 4_545 104.06(8)
O3 Sr1 O3 3_565 9_565 104.06(8)
O3 Sr1 O3 10 9_565 170.43(7)
O3 Sr1 O3 4_545 9_565 75.12(8)
O3 Sr1 O1 3_565 1_554 111.04(5)
O3 Sr1 O1 10 1_554 77.78(4)
O3 Sr1 O1 4_545 1_554 77.78(4)
O3 Sr1 O1 9_565 1_554 111.04(5)
O3 Sr1 O1 3_565 2_554 77.78(4)
O3 Sr1 O1 10 2_554 111.04(5)
O3 Sr1 O1 4_545 2_554 111.04(5)
O3 Sr1 O1 9_565 2_554 77.78(4)
O1 Sr1 O1 1_554 2_554 55.83(10)
O3 Sr1 O2 3_565 . 64.86(5)
O3 Sr1 O2 10 . 64.86(5)
O3 Sr1 O2 4_545 . 105.98(5)
O3 Sr1 O2 9_565 . 105.98(5)
O1 Sr1 O2 1_554 . 142.35(4)
O1 Sr1 O2 2_554 . 142.35(4)
O3 Sr1 O2 3_565 2 105.98(5)
O3 Sr1 O2 10 2 105.98(5)
O3 Sr1 O2 4_545 2 64.86(5)
O3 Sr1 O2 9_565 2 64.86(5)
O1 Sr1 O2 1_554 2 142.35(4)
O1 Sr1 O2 2_554 2 142.35(4)
O2 Sr1 O2 . 2 52.72(9)
O4 Mn1 O4 14_455 6 180.0
O4 Mn1 O4 14_455 16_465 85.55(10)
O4 Mn1 O4 6 16_465 94.45(10)
O4 Mn1 O4 14_455 8_545 94.45(10)
O4 Mn1 O4 6 8_545 85.55(10)
O4 Mn1 O4 16_465 8_545 180.0
O4 Mn1 O1 14_455 10_566 85.49(6)
O4 Mn1 O1 6 10_566 94.51(6)
O4 Mn1 O1 16_465 10_566 94.51(6)
O4 Mn1 O1 8_545 10_566 85.49(6)
O4 Mn1 O1 14_455 2 94.51(6)
O4 Mn1 O1 6 2 85.49(6)
O4 Mn1 O1 16_465 2 85.49(6)
O4 Mn1 O1 8_545 2 94.51(6)
O1 Mn1 O1 10_566 2 180.0
O2 Mn2 O2 . 13 79.45(9)
O2 Mn2 O3 . 3_565 83.60(7)
O2 Mn2 O3 13 3_565 95.69(7)
O2 Mn2 O3 . 6 95.69(7)
O2 Mn2 O3 13 6 83.60(7)
O3 Mn2 O3 3_565 6 179.07(9)
O2 Mn2 O4 . . 169.37(7)
O2 Mn2 O4 13 . 107.77(6)
O3 Mn2 O4 3_565 . 87.85(6)
O3 Mn2 O4 6 . 92.92(6)
O2 Mn2 O4 . 8_545 107.77(6)
O2 Mn2 O4 13 8_545 169.37(7)
O3 Mn2 O4 3_565 8_545 92.92(6)
O3 Mn2 O4 6 8_545 87.85(6)
O4 Mn2 O4 . 8_545 66.27(8)
O1 P1 O1 2 . 109.88(18)
O1 P1 O2 2 2 111.19(6)
O1 P1 O2 . 2 111.19(6)
O1 P1 O2 2 . 111.19(6)
O1 P1 O2 . . 111.19(6)
O2 P1 O2 2 . 102.03(17)
O3 P2 O3 8_545 . 113.08(14)
O3 P2 O4 8_545 8_545 114.15(9)
O3 P2 O4 . 8_545 107.75(9)
O3 P2 O4 8_545 . 107.75(9)
O3 P2 O4 . . 114.15(9)
O4 P2 O4 8_545 . 99.29(12)

loop_
_geom_bond_atom_site_label_1
_geom_bond_atom_site_label_2
_geom_bond_site_symmetry_2
_geom_bond_distance
Sr1 O3 3_565 2.6540(17)
Sr1 O3 10 2.6540(17)
Sr1 O3 4_545 2.6540(17)
Sr1 O3 9_565 2.6540(17)
Sr1 O1 1_554 2.660(2)
Sr1 O1 2_554 2.660(2)
Sr1 O2 . 2.707(2)
Sr1 O2 2 2.707(2)
Mn1 O4 14_455 1.9219(15)
Mn1 O4 6 1.9219(15)
Mn1 O4 16_465 1.9219(15)
Mn1 O4 8_545 1.9219(15)
Mn1 O1 10_566 2.244(2)
Mn1 O1 2 2.244(2)
Mn2 O2 . 2.1265(15)
Mn2 O2 13 2.1265(15)
Mn2 O3 3_565 2.1869(16)
Mn2 O3 6 2.1869(16)
Mn2 O4 . 2.1969(17)
Mn2 O4 8_545 2.1969(17)
P1 O1 2 1.522(2)
P1 O1 . 1.522(2)
P1 O2 2 1.546(2)
P1 O2 . 1.546(2)
P2 O3 8_545 1.5158(16)
P2 O3 . 1.5158(16)
P2 O4 8_545 1.5758(17)
P2 O4 . 1.5758(17)
